data_4309536
loop_
_publ_author_name
'Ramasamy Pothiraja'
'Malaichamy Sathiyendiran'
'Ray J. Butcher'
'Ramaswamy Murugavel'

_publ_section_title
;
Non-Interpenetrating Transition Metal Diorganophosphate 2-Dimensional
Rectangular Grids from Their 1-Dimensional Wires: Structural
Transformations under Mild Conditions
;
_journal_name_full 'Inorganic Chemistry'
_journal_page_first 6314
_journal_page_last 6323
_journal_paper_doi 10.1021/ic050742z
_journal_volume 44
_journal_year 2005
_chemical_formula_sum 'C32 H72 Co2 O16 P4'
_chemical_formula_weight 954.64
_chemical_name_systematic
;
 ?
;
_space_group_IT_number 14
_symmetry_cell_setting monoclinic
_symmetry_space_group_name_Hall '-P 2ybc'
_symmetry_space_group_name_H-M 'P 1 21/c 1'
_atom_sites_solution_hydrogens geom
_atom_sites_solution_primary direct
_atom_sites_solution_secondary difmap
_audit_creation_method SHELXL-97
_cell_angle_alpha 90.00
_cell_angle_beta 90.862(16)
_cell_angle_gamma 90.00
_cell_formula_units_Z 4
_cell_length_a 19.940(10)
_cell_length_b 13.286(6)
_cell_length_c 17.739(6)
_cell_measurement_temperature 93(2)
_cell_volume 4699(4)
_computing_cell_refinement 'Bruker SMART'
_computing_data_collection 'Bruker SMART'
_computing_data_reduction 'Bruker SHELXTL'
_computing_molecular_graphics 'Bruker SHELXTL'
_computing_publication_material 'Bruker SHELXTL'
_computing_structure_refinement 'SHELXL-97 (Sheldrick, 1997)'
_computing_structure_solution 'SHELXS-97 (Sheldrick, 1990)'
_diffrn_ambient_temperature 93(2)
_diffrn_measured_fraction_theta_full 0.874
_diffrn_measured_fraction_theta_max 0.874
_diffrn_measurement_device_type 'CCD area detector'
_diffrn_measurement_method 'phi and omega scans'
_diffrn_radiation_monochromator graphite
_diffrn_radiation_source 'fine-focus sealed tube'
_diffrn_radiation_type MoK\a
_diffrn_radiation_wavelength 0.71073
_diffrn_reflns_av_R_equivalents 0.0947
_diffrn_reflns_av_sigmaI/netI 0.0924
_diffrn_reflns_limit_h_max 26
_diffrn_reflns_limit_h_min -27
_diffrn_reflns_limit_k_max 17
_diffrn_reflns_limit_k_min -18
_diffrn_reflns_limit_l_max 23
_diffrn_reflns_limit_l_min -9
_diffrn_reflns_number 41812
_diffrn_reflns_theta_full 30.47
_diffrn_reflns_theta_max 30.47
_diffrn_reflns_theta_min 1.84
_exptl_absorpt_coefficient_mu 0.902
_exptl_absorpt_correction_T_max 0.928102
_exptl_absorpt_correction_T_min 0.303794
_exptl_absorpt_correction_type multi-scan
_exptl_crystal_colour 'deep blue'
_exptl_crystal_density_diffrn 1.349
_exptl_crystal_density_method 'not measured'
_exptl_crystal_description needle
_exptl_crystal_F_000 2024
_exptl_crystal_size_max 0.12
_exptl_crystal_size_mid 0.15
_exptl_crystal_size_min 0.96
_refine_diff_density_max 0.613
_refine_diff_density_min -0.584
_refine_diff_density_rms 0.100
_refine_ls_extinction_method none
_refine_ls_goodness_of_fit_ref 0.999
_refine_ls_hydrogen_treatment mixed
_refine_ls_matrix_type full
_refine_ls_number_parameters 511
_refine_ls_number_reflns 12498
_refine_ls_number_restraints 0
_refine_ls_restrained_S_all 0.999
_refine_ls_R_factor_all 0.0899
_refine_ls_R_factor_gt 0.0473
_refine_ls_shift/su_max 0.051
_refine_ls_shift/su_mean 0.002
_refine_ls_structure_factor_coef Fsqd
_refine_ls_weighting_details 'calc w=1/[\s^2^(Fo^2^)+(0.0527P)^2^+0.0000P] where P=(Fo^2^+2Fc^2^)/3'
_refine_ls_weighting_scheme calc
_refine_ls_wR_factor_gt 0.0992
_refine_ls_wR_factor_ref 0.1129
_reflns_number_gt 8324
_reflns_number_total 12498
_reflns_threshold_expression >2sigma(I)
_cod_data_source_file ic050742zsi20050511_053247_1.cif
_cod_data_source_block rp212m
_cod_depositor_comments
;
The following automatic conversions were performed:
'_symmetry_cell_setting' value 'Monoclinic' changed to 'monoclinic'
according to '/home/saulius/struct/CIF-dictionaries/cif_core.dic'
dictionary named 'cif_core.dic' version 2.4.1 from 2010-06-29.

Automatic conversion script
Id: cif_fix_enum 1527 2010-12-29 10:47:43Z saulius 

The following automatic conversions were performed:

'_exptl_absorpt_correction_type' tag value 'multi-scans' was replaced
with 'multi-scan' value.

Automatic conversion script
Id: cif_fix_values 1646 2011-03-28 12:23:43Z adriana 
;
_cod_database_code 4309536

loop_
_symmetry_equiv_pos_as_xyz
'x, y, z'
'-x, y+1/2, -z+1/2'
'-x, -y, -z'
'x, -y-1/2, z-1/2'

loop_
_atom_site_label
_atom_site_type_symbol
_atom_site_fract_x
_atom_site_fract_y
_atom_site_fract_z
_atom_site_U_iso_or_equiv
_atom_site_adp_type
_atom_site_occupancy
_atom_site_symmetry_multiplicity
_atom_site_calc_flag
_atom_site_refinement_flags
_atom_site_disorder_assembly
_atom_site_disorder_group
Co1 Co 0.252754(17) 0.31324(3) 0.159667(18) 0.01328(9) Uani 1 1 d . . .
Co2 Co 0.231976(18) 0.16614(3) 0.342957(18) 0.01345(9) Uani 1 1 d . . .
P1 P 0.36500(4) 0.28563(5) 0.28902(4) 0.01790(15) Uani 1 1 d . . .
P2 P 0.15987(3) 0.37253(5) 0.30080(4) 0.01483(14) Uani 1 1 d . . .
P3 P 0.19781(4) 0.09105(5) 0.17400(3) 0.01469(14) Uani 1 1 d . . .
P4 P 0.24338(3) 0.45947(5) 0.00882(3) 0.01210(14) Uani 1 1 d . . .
O11 O 0.33655(9) 0.32949(14) 0.21745(10) 0.0227(4) Uani 1 1 d . . .
O12 O 0.32558(9) 0.20513(14) 0.32738(10) 0.0208(4) Uani 1 1 d . . .
O13 O 0.43530(9) 0.23493(15) 0.27558(10) 0.0216(4) Uani 1 1 d . . .
O14 O 0.37731(10) 0.37998(14) 0.34151(10) 0.0216(4) Uani 1 1 d . . .
O21 O 0.17516(9) 0.35716(13) 0.21851(10) 0.0186(4) Uani 1 1 d . . .
O22 O 0.17913(9) 0.28781(13) 0.35288(10) 0.0188(4) Uani 1 1 d . . .
O23 O 0.08303(9) 0.39887(13) 0.31034(10) 0.0170(4) Uani 1 1 d . . .
O24 O 0.19580(9) 0.46795(13) 0.33492(10) 0.0170(4) Uani 1 1 d . . .
O31 O 0.24490(9) 0.16836(13) 0.14233(10) 0.0188(4) Uani 1 1 d . . .
O32 O 0.19251(9) 0.09033(13) 0.25895(9) 0.0186(4) Uani 1 1 d . . .
O33 O 0.21805(10) -0.01674(13) 0.14488(10) 0.0196(4) Uani 1 1 d . . .
O34 O 0.12427(9) 0.10376(13) 0.14155(9) 0.0162(4) Uani 1 1 d . . .
O41 O 0.26785(9) 0.38430(14) 0.06568(10) 0.0194(4) Uani 1 1 d . . .
O42 O 0.23183(10) 0.42066(14) -0.06930(10) 0.0217(4) Uani 1 1 d . . .
O43 O 0.17789(9) 0.50788(13) 0.04095(9) 0.0169(4) Uani 1 1 d . . .
O44 O 0.29179(9) 0.55319(14) 0.00668(11) 0.0223(4) Uani 1 1 d . . .
C131 C 0.48673(15) 0.2661(3) 0.22219(16) 0.0282(7) Uani 1 1 d . . .
C132 C 0.54963(17) 0.2129(3) 0.2488(2) 0.0411(9) Uani 1 1 d . . .
H13A H 0.5421 0.1400 0.2484 0.062 Uiso 1 1 calc R . .
H13B H 0.5611 0.2348 0.3002 0.062 Uiso 1 1 calc R . .
H13C H 0.5866 0.2294 0.2152 0.062 Uiso 1 1 calc R . .
C133 C 0.46504(18) 0.2285(3) 0.14432(17) 0.0437(9) Uani 1 1 d . . .
H13D H 0.4551 0.1564 0.1469 0.066 Uiso 1 1 calc R . .
H13E H 0.5012 0.2400 0.1086 0.066 Uiso 1 1 calc R . .
H13F H 0.4248 0.2650 0.1275 0.066 Uiso 1 1 calc R . .
C134 C 0.49582(17) 0.3800(3) 0.22368(18) 0.0359(8) Uani 1 1 d . . .
H13G H 0.5108 0.4010 0.2741 0.054 Uiso 1 1 calc R . .
H13H H 0.4530 0.4127 0.2112 0.054 Uiso 1 1 calc R . .
H13I H 0.5294 0.3995 0.1867 0.054 Uiso 1 1 calc R . .
C141 C 0.39538(15) 0.3811(2) 0.42219(15) 0.0261(7) Uani 1 1 d . . .
C142 C 0.41524(18) 0.4900(2) 0.43691(19) 0.0393(8) Uani 1 1 d . . .
H14A H 0.3774 0.5343 0.4242 0.059 Uiso 1 1 calc R . .
H14B H 0.4537 0.5076 0.4057 0.059 Uiso 1 1 calc R . .
H14C H 0.4274 0.4984 0.4903 0.059 Uiso 1 1 calc R . .
C143 C 0.33402(17) 0.3520(3) 0.46778(16) 0.0359(8) Uani 1 1 d . . .
H14D H 0.2955 0.3927 0.4514 0.054 Uiso 1 1 calc R . .
H14E H 0.3432 0.3640 0.5215 0.054 Uiso 1 1 calc R . .
H14F H 0.3240 0.2805 0.4598 0.054 Uiso 1 1 calc R . .
C144 C 0.45478(16) 0.3118(3) 0.43829(16) 0.0328(7) Uani 1 1 d . . .
H14G H 0.4426 0.2425 0.4251 0.049 Uiso 1 1 calc R . .
H14H H 0.4669 0.3153 0.4920 0.049 Uiso 1 1 calc R . .
H14I H 0.4931 0.3331 0.4082 0.049 Uiso 1 1 calc R . .
C231 C 0.02558(14) 0.3399(2) 0.27992(15) 0.0189(6) Uani 1 1 d . . .
C232 C 0.01372(16) 0.3740(2) 0.19917(16) 0.0311(7) Uani 1 1 d . . .
H23A H 0.0536 0.3595 0.1694 0.047 Uiso 1 1 calc R . .
H23B H 0.0049 0.4466 0.1983 0.047 Uiso 1 1 calc R . .
H23C H -0.0250 0.3381 0.1776 0.047 Uiso 1 1 calc R . .
C233 C -0.03287(15) 0.3708(2) 0.32852(17) 0.0290(7) Uani 1 1 d . . .
H23D H -0.0232 0.3526 0.3811 0.043 Uiso 1 1 calc R . .
H23E H -0.0736 0.3360 0.3111 0.043 Uiso 1 1 calc R . .
H23F H -0.0396 0.4437 0.3247 0.043 Uiso 1 1 calc R . .
C234 C 0.03872(15) 0.2275(2) 0.28656(18) 0.0262(6) Uani 1 1 d . . .
H23G H 0.0491 0.2105 0.3392 0.039 Uiso 1 1 calc R . .
H23H H 0.0768 0.2092 0.2550 0.039 Uiso 1 1 calc R . .
H23I H -0.0012 0.1903 0.2697 0.039 Uiso 1 1 calc R . .
C241 C 0.20358(14) 0.56984(19) 0.30336(15) 0.0190(6) Uani 1 1 d . . .
C242 C 0.2519(2) 0.5670(2) 0.2388(2) 0.0423(9) Uani 1 1 d . . .
H24A H 0.2926 0.5309 0.2545 0.063 Uiso 1 1 calc R . .
H24B H 0.2635 0.6359 0.2242 0.063 Uiso 1 1 calc R . .
H24C H 0.2309 0.5323 0.1958 0.063 Uiso 1 1 calc R . .
C243 C 0.2321(2) 0.6290(2) 0.36931(19) 0.0378(8) Uani 1 1 d . . .
H24D H 0.2749 0.5992 0.3856 0.057 Uiso 1 1 calc R . .
H24E H 0.2006 0.6271 0.4111 0.057 Uiso 1 1 calc R . .
H24F H 0.2394 0.6989 0.3540 0.057 Uiso 1 1 calc R . .
C244 C 0.13547(18) 0.6115(2) 0.2794(2) 0.0446(9) Uani 1 1 d . . .
H24G H 0.1168 0.5705 0.2383 0.067 Uiso 1 1 calc R . .
H24H H 0.1406 0.6812 0.2622 0.067 Uiso 1 1 calc R . .
H24I H 0.1051 0.6098 0.3224 0.067 Uiso 1 1 calc R . .
C331 C 0.27583(16) -0.0762(2) 0.17042(16) 0.0261(7) Uani 1 1 d . . .
C332 C 0.2830(2) -0.1556(3) 0.1095(2) 0.0617(13) Uani 1 1 d . . .
H33A H 0.2415 -0.1950 0.1056 0.092 Uiso 1 1 calc R . .
H33B H 0.3205 -0.2003 0.1224 0.092 Uiso 1 1 calc R . .
H33C H 0.2915 -0.1227 0.0611 0.092 Uiso 1 1 calc R . .
C333 C 0.33869(17) -0.0115(3) 0.1774(2) 0.0448(9) Uani 1 1 d . . .
H33D H 0.3309 0.0433 0.2132 0.067 Uiso 1 1 calc R . .
H33E H 0.3494 0.0168 0.1280 0.067 Uiso 1 1 calc R . .
H33F H 0.3763 -0.0529 0.1955 0.067 Uiso 1 1 calc R . .
C334 C 0.26036(19) -0.1237(3) 0.24553(19) 0.0400(8) Uani 1 1 d . . .
H33G H 0.2548 -0.0709 0.2835 0.060 Uiso 1 1 calc R . .
H33H H 0.2974 -0.1681 0.2608 0.060 Uiso 1 1 calc R . .
H33I H 0.2189 -0.1630 0.2410 0.060 Uiso 1 1 calc R . .
C341 C 0.10207(14) 0.1221(2) 0.06236(13) 0.0184(6) Uani 1 1 d . . .
C342 C 0.02618(15) 0.1264(2) 0.06784(16) 0.0261(7) Uani 1 1 d . . .
H34A H 0.0136 0.1793 0.1034 0.039 Uiso 1 1 calc R . .
H34B H 0.0094 0.0614 0.0856 0.039 Uiso 1 1 calc R . .
H34C H 0.0066 0.1411 0.0181 0.039 Uiso 1 1 calc R . .
C343 C 0.12924(16) 0.2228(2) 0.03455(15) 0.0254(6) Uani 1 1 d . . .
H34D H 0.1181 0.2759 0.0706 0.038 Uiso 1 1 calc R . .
H34E H 0.1090 0.2387 -0.0147 0.038 Uiso 1 1 calc R . .
H34F H 0.1781 0.2185 0.0299 0.038 Uiso 1 1 calc R . .
C344 C 0.12461(15) 0.0359(2) 0.01255(14) 0.0245(6) Uani 1 1 d . . .
H34G H 0.1086 -0.0279 0.0333 0.037 Uiso 1 1 calc R . .
H34H H 0.1737 0.0350 0.0107 0.037 Uiso 1 1 calc R . .
H34I H 0.1061 0.0450 -0.0385 0.037 Uiso 1 1 calc R . .
C431 C 0.12704(14) 0.5674(2) -0.00094(15) 0.0199(6) Uani 1 1 d . . .
C432 C 0.15967(16) 0.6437(2) -0.05230(18) 0.0321(7) Uani 1 1 d . . .
H43A H 0.1842 0.6085 -0.0918 0.048 Uiso 1 1 calc R . .
H43B H 0.1908 0.6856 -0.0228 0.048 Uiso 1 1 calc R . .
H43C H 0.1250 0.6864 -0.0755 0.048 Uiso 1 1 calc R . .
C433 C 0.08263(14) 0.4943(2) -0.04461(16) 0.0267(7) Uani 1 1 d . . .
H43D H 0.0659 0.4426 -0.0103 0.040 Uiso 1 1 calc R . .
H43E H 0.1087 0.4624 -0.0845 0.040 Uiso 1 1 calc R . .
H43F H 0.0447 0.5309 -0.0672 0.040 Uiso 1 1 calc R . .
C434 C 0.08862(16) 0.6200(2) 0.06111(18) 0.0318(7) Uani 1 1 d . . .
H43G H 0.0699 0.5697 0.0953 0.048 Uiso 1 1 calc R . .
H43H H 0.0521 0.6599 0.0386 0.048 Uiso 1 1 calc R . .
H43I H 0.1191 0.6645 0.0894 0.048 Uiso 1 1 calc R . .
C441 C 0.36535(14) 0.5524(2) 0.00497(16) 0.0231(6) Uani 1 1 d . . .
C442 C 0.39166(18) 0.4674(3) -0.0398(3) 0.0614(13) Uani 1 1 d . . .
H44A H 0.3733 0.4709 -0.0913 0.092 Uiso 1 1 calc R . .
H44B H 0.3784 0.4037 -0.0166 0.092 Uiso 1 1 calc R . .
H44C H 0.4407 0.4714 -0.0412 0.092 Uiso 1 1 calc R . .
C443 C 0.38880(19) 0.5498(3) 0.0870(2) 0.0492(10) Uani 1 1 d . . .
H44D H 0.3678 0.6052 0.1145 0.074 Uiso 1 1 calc R . .
H44E H 0.4377 0.5572 0.0895 0.074 Uiso 1 1 calc R . .
H44F H 0.3760 0.4855 0.1096 0.074 Uiso 1 1 calc R . .
C444 C 0.3832(2) 0.6536(3) -0.0287(2) 0.0491(10) Uani 1 1 d . . .
H44G H 0.3613 0.7072 -0.0002 0.074 Uiso 1 1 calc R . .
H44H H 0.3679 0.6560 -0.0814 0.074 Uiso 1 1 calc R . .
H44I H 0.4319 0.6629 -0.0262 0.074 Uiso 1 1 calc R . .

loop_
_atom_site_aniso_label
_atom_site_aniso_U_11
_atom_site_aniso_U_22
_atom_site_aniso_U_33
_atom_site_aniso_U_23
_atom_site_aniso_U_13
_atom_site_aniso_U_12
Co1 0.01442(18) 0.01547(17) 0.00991(15) 0.00139(13) -0.00069(13) -0.00098(14)
Co2 0.01621(19) 0.01409(17) 0.01001(15) 0.00137(13) -0.00106(13) -0.00074(14)
P1 0.0158(4) 0.0235(4) 0.0142(3) 0.0035(3) -0.0031(3) -0.0031(3)
P2 0.0166(4) 0.0148(3) 0.0131(3) -0.0005(2) 0.0004(3) 0.0006(3)
P3 0.0183(4) 0.0142(3) 0.0116(3) -0.0013(2) -0.0016(3) -0.0004(3)
P4 0.0145(3) 0.0132(3) 0.0086(3) -0.0001(2) -0.0002(2) -0.0011(3)
O11 0.0187(10) 0.0303(11) 0.0189(9) 0.0087(8) -0.0082(8) -0.0073(9)
O12 0.0164(10) 0.0251(11) 0.0209(9) 0.0057(8) -0.0016(8) -0.0029(8)
O13 0.0149(10) 0.0317(11) 0.0183(9) 0.0041(8) 0.0013(8) -0.0025(8)
O14 0.0220(11) 0.0264(11) 0.0164(9) 0.0012(8) -0.0052(8) -0.0028(8)
O21 0.0206(10) 0.0201(10) 0.0153(9) -0.0025(7) 0.0013(8) 0.0003(8)
O22 0.0241(11) 0.0139(9) 0.0184(9) 0.0017(7) 0.0003(8) 0.0027(8)
O23 0.0155(10) 0.0176(9) 0.0178(9) -0.0016(7) -0.0006(7) -0.0004(7)
O24 0.0189(10) 0.0158(9) 0.0162(8) -0.0013(7) -0.0007(7) -0.0005(8)
O31 0.0196(10) 0.0185(10) 0.0183(9) 0.0007(7) 0.0016(8) -0.0003(8)
O32 0.0223(10) 0.0207(10) 0.0129(8) -0.0005(7) -0.0017(8) -0.0024(8)
O33 0.0258(11) 0.0141(9) 0.0185(9) -0.0025(7) -0.0061(8) 0.0037(8)
O34 0.0177(10) 0.0205(10) 0.0105(8) 0.0001(7) -0.0015(7) -0.0018(8)
O41 0.0195(10) 0.0242(10) 0.0147(8) 0.0070(7) 0.0010(7) 0.0023(8)
O42 0.0286(11) 0.0228(10) 0.0135(8) -0.0074(8) -0.0036(8) 0.0057(9)
O43 0.0163(10) 0.0205(10) 0.0139(8) 0.0006(7) 0.0008(7) 0.0016(8)
O44 0.0164(10) 0.0170(10) 0.0336(11) 0.0003(8) 0.0007(8) -0.0046(8)
C131 0.0181(15) 0.048(2) 0.0182(13) 0.0030(13) 0.0045(11) -0.0058(14)
C132 0.0228(18) 0.058(2) 0.0426(19) 0.0020(17) 0.0041(15) -0.0009(16)
C133 0.035(2) 0.074(3) 0.0225(15) -0.0077(16) 0.0049(14) -0.0132(18)
C134 0.0275(18) 0.048(2) 0.0323(17) 0.0117(15) -0.0011(14) -0.0120(15)
C141 0.0267(17) 0.0359(17) 0.0156(13) -0.0018(12) -0.0055(12) -0.0044(13)
C142 0.041(2) 0.0375(19) 0.0386(18) -0.0111(15) -0.0086(16) -0.0063(16)
C143 0.0341(19) 0.057(2) 0.0171(14) -0.0064(14) 0.0037(13) -0.0075(16)
C144 0.0343(18) 0.045(2) 0.0191(14) 0.0021(13) -0.0106(13) 0.0020(15)
C231 0.0164(14) 0.0192(13) 0.0210(12) -0.0024(11) -0.0029(11) -0.0012(11)
C232 0.0304(18) 0.0391(18) 0.0236(15) -0.0006(13) -0.0091(13) -0.0028(15)
C233 0.0186(16) 0.0351(17) 0.0333(16) -0.0077(13) 0.0012(13) 0.0008(13)
C234 0.0194(15) 0.0211(15) 0.0381(16) -0.0037(13) -0.0004(13) -0.0020(12)
C241 0.0253(15) 0.0132(13) 0.0186(12) 0.0008(10) 0.0001(11) -0.0009(11)
C242 0.063(3) 0.0220(17) 0.0428(19) 0.0000(14) 0.0293(18) -0.0079(16)
C243 0.059(2) 0.0203(15) 0.0338(17) -0.0016(13) -0.0095(16) -0.0086(16)
C244 0.038(2) 0.0258(18) 0.069(3) 0.0193(17) -0.0105(19) 0.0014(15)
C331 0.0315(17) 0.0212(15) 0.0256(14) 0.0000(12) -0.0022(13) 0.0128(13)
C332 0.093(3) 0.048(2) 0.044(2) -0.0177(19) -0.016(2) 0.043(2)
C333 0.0257(18) 0.045(2) 0.064(2) 0.0169(19) 0.0001(17) 0.0120(16)
C334 0.048(2) 0.0309(18) 0.0411(19) 0.0156(15) -0.0022(17) 0.0083(16)
C341 0.0245(15) 0.0215(14) 0.0091(11) 0.0015(10) -0.0066(10) -0.0024(12)
C342 0.0279(17) 0.0305(16) 0.0198(13) 0.0025(12) -0.0067(12) 0.0007(13)
C343 0.0342(18) 0.0241(15) 0.0176(13) 0.0056(11) -0.0055(12) -0.0033(13)
C344 0.0312(17) 0.0300(16) 0.0123(12) -0.0037(11) -0.0029(11) -0.0040(13)
C431 0.0152(14) 0.0235(14) 0.0209(13) 0.0048(11) -0.0015(11) 0.0055(11)
C432 0.0283(18) 0.0296(17) 0.0383(17) 0.0165(14) -0.0003(14) 0.0023(14)
C433 0.0174(15) 0.0343(17) 0.0281(15) -0.0003(13) -0.0060(12) 0.0037(13)
C434 0.0245(17) 0.0334(17) 0.0376(17) -0.0060(14) 0.0014(14) 0.0092(14)
C441 0.0134(14) 0.0248(15) 0.0313(15) -0.0011(12) 0.0032(12) -0.0063(12)
C442 0.026(2) 0.058(3) 0.101(3) -0.044(3) 0.026(2) -0.0142(18)
C443 0.032(2) 0.069(3) 0.046(2) 0.0029(19) -0.0119(17) -0.0119(19)
C444 0.042(2) 0.042(2) 0.063(3) 0.0077(19) 0.0134(19) -0.0159(18)

loop_
_atom_type_symbol
_atom_type_description
_atom_type_scat_dispersion_real
_atom_type_scat_dispersion_imag
_atom_type_scat_source
C C 0.0033 0.0016 'International Tables Vol C Tables 4.2.6.8 and 6.1.1.4'
H H 0.0000 0.0000 'International Tables Vol C Tables 4.2.6.8 and 6.1.1.4'
O O 0.0106 0.0060 'International Tables Vol C Tables 4.2.6.8 and 6.1.1.4'
P P 0.1023 0.0942 'International Tables Vol C Tables 4.2.6.8 and 6.1.1.4'
Co Co 0.3494 0.9721 'International Tables Vol C Tables 4.2.6.8 and 6.1.1.4'

loop_
_geom_angle_atom_site_label_1
_geom_angle_atom_site_label_2
_geom_angle_atom_site_label_3
_geom_angle
_geom_angle_site_symmetry_1
_geom_angle_site_symmetry_3
_geom_angle_publ_flag
O41 Co1 O31 110.88(8) . . ?
O41 Co1 O11 104.68(8) . . ?
O31 Co1 O11 104.86(8) . . ?
O41 Co1 O21 116.37(8) . . ?
O31 Co1 O21 108.28(8) . . ?
O11 Co1 O21 111.17(9) . . ?
O42 Co2 O22 114.58(8) 4_566 . ?
O42 Co2 O32 107.48(8) 4_566 . ?
O22 Co2 O32 106.60(8) . . ?
O42 Co2 O12 106.47(8) 4_566 . ?
O22 Co2 O12 108.19(8) . . ?
O32 Co2 O12 113.70(8) . . ?
O12 P1 O11 117.89(11) . . ?
O12 P1 O13 103.74(11) . . ?
O11 P1 O13 111.33(11) . . ?
O12 P1 O14 112.16(11) . . ?
O11 P1 O14 104.14(11) . . ?
O13 P1 O14 107.32(11) . . ?
O22 P2 O21 116.09(11) . . ?
O22 P2 O24 104.87(11) . . ?
O21 P2 O24 112.56(10) . . ?
O22 P2 O23 109.80(11) . . ?
O21 P2 O23 110.06(10) . . ?
O24 P2 O23 102.52(10) . . ?
O31 P3 O32 115.43(10) . . ?
O31 P3 O34 111.86(10) . . ?
O32 P3 O34 106.62(10) . . ?
O31 P3 O33 109.45(11) . . ?
O32 P3 O33 110.05(10) . . ?
O34 P3 O33 102.64(10) . . ?
O42 P4 O41 116.07(11) . . ?
O42 P4 O43 111.14(11) . . ?
O41 P4 O43 107.05(10) . . ?
O42 P4 O44 109.66(11) . . ?
O41 P4 O44 110.49(11) . . ?
O43 P4 O44 101.42(11) . . ?
P1 O11 Co1 135.11(12) . . ?
P1 O12 Co2 139.49(12) . . ?
C131 O13 P1 127.52(18) . . ?
C141 O14 P1 128.03(18) . . ?
P2 O21 Co1 136.45(12) . . ?
P2 O22 Co2 134.67(12) . . ?
C231 O23 P2 126.01(16) . . ?
C241 O24 P2 130.10(16) . . ?
P3 O31 Co1 131.43(12) . . ?
P3 O32 Co2 136.33(12) . . ?
C331 O33 P3 126.37(17) . . ?
C341 O34 P3 128.67(17) . . ?
P4 O41 Co1 148.16(13) . . ?
P4 O42 Co2 161.64(13) . 4_565 ?
C431 O43 P4 127.21(16) . . ?
C441 O44 P4 127.42(17) . . ?
O13 C131 C132 104.6(2) . . ?
O13 C131 C134 110.7(2) . . ?
C132 C131 C134 111.2(3) . . ?
O13 C131 C133 107.5(2) . . ?
C132 C131 C133 110.7(3) . . ?
C134 C131 C133 111.9(3) . . ?
C131 C132 H13A 109.5 . . ?
C131 C132 H13B 109.5 . . ?
H13A C132 H13B 109.5 . . ?
C131 C132 H13C 109.5 . . ?
H13A C132 H13C 109.5 . . ?
H13B C132 H13C 109.5 . . ?
C131 C133 H13D 109.5 . . ?
C131 C133 H13E 109.5 . . ?
H13D C133 H13E 109.5 . . ?
C131 C133 H13F 109.5 . . ?
H13D C133 H13F 109.5 . . ?
H13E C133 H13F 109.5 . . ?
C131 C134 H13G 109.5 . . ?
C131 C134 H13H 109.5 . . ?
H13G C134 H13H 109.5 . . ?
C131 C134 H13I 109.5 . . ?
H13G C134 H13I 109.5 . . ?
H13H C134 H13I 109.5 . . ?
O14 C141 C142 103.7(2) . . ?
O14 C141 C144 110.8(2) . . ?
C142 C141 C144 110.1(3) . . ?
O14 C141 C143 109.0(2) . . ?
C142 C141 C143 111.0(3) . . ?
C144 C141 C143 112.0(3) . . ?
C141 C142 H14A 109.5 . . ?
C141 C142 H14B 109.5 . . ?
H14A C142 H14B 109.5 . . ?
C141 C142 H14C 109.5 . . ?
H14A C142 H14C 109.5 . . ?
H14B C142 H14C 109.5 . . ?
C141 C143 H14D 109.5 . . ?
C141 C143 H14E 109.5 . . ?
H14D C143 H14E 109.5 . . ?
C141 C143 H14F 109.5 . . ?
H14D C143 H14F 109.5 . . ?
H14E C143 H14F 109.5 . . ?
C141 C144 H14G 109.5 . . ?
C141 C144 H14H 109.5 . . ?
H14G C144 H14H 109.5 . . ?
C141 C144 H14I 109.5 . . ?
H14G C144 H14I 109.5 . . ?
H14H C144 H14I 109.5 . . ?
O23 C231 C233 104.3(2) . . ?
O23 C231 C232 107.1(2) . . ?
C233 C231 C232 110.2(2) . . ?
O23 C231 C234 111.1(2) . . ?
C233 C231 C234 110.8(2) . . ?
C232 C231 C234 113.0(2) . . ?
C231 C232 H23A 109.5 . . ?
C231 C232 H23B 109.5 . . ?
H23A C232 H23B 109.5 . . ?
C231 C232 H23C 109.5 . . ?
H23A C232 H23C 109.5 . . ?
H23B C232 H23C 109.5 . . ?
C231 C233 H23D 109.5 . . ?
C231 C233 H23E 109.5 . . ?
H23D C233 H23E 109.5 . . ?
C231 C233 H23F 109.5 . . ?
H23D C233 H23F 109.5 . . ?
H23E C233 H23F 109.5 . . ?
C231 C234 H23G 109.5 . . ?
C231 C234 H23H 109.5 . . ?
H23G C234 H23H 109.5 . . ?
C231 C234 H23I 109.5 . . ?
H23G C234 H23I 109.5 . . ?
H23H C234 H23I 109.5 . . ?
O24 C241 C242 109.7(2) . . ?
O24 C241 C243 102.9(2) . . ?
C242 C241 C243 111.3(3) . . ?
O24 C241 C244 110.0(2) . . ?
C242 C241 C244 112.0(3) . . ?
C243 C241 C244 110.5(3) . . ?
C241 C242 H24A 109.5 . . ?
C241 C242 H24B 109.5 . . ?
H24A C242 H24B 109.5 . . ?
C241 C242 H24C 109.5 . . ?
H24A C242 H24C 109.5 . . ?
H24B C242 H24C 109.5 . . ?
C241 C243 H24D 109.5 . . ?
C241 C243 H24E 109.5 . . ?
H24D C243 H24E 109.5 . . ?
C241 C243 H24F 109.5 . . ?
H24D C243 H24F 109.5 . . ?
H24E C243 H24F 109.5 . . ?
C241 C244 H24G 109.5 . . ?
C241 C244 H24H 109.5 . . ?
H24G C244 H24H 109.5 . . ?
C241 C244 H24I 109.5 . . ?
H24G C244 H24I 109.5 . . ?
H24H C244 H24I 109.5 . . ?
O33 C331 C334 109.2(2) . . ?
O33 C331 C332 103.7(2) . . ?
C334 C331 C332 111.1(3) . . ?
O33 C331 C333 111.3(2) . . ?
C334 C331 C333 110.0(3) . . ?
C332 C331 C333 111.4(3) . . ?
C331 C332 H33A 109.5 . . ?
C331 C332 H33B 109.5 . . ?
H33A C332 H33B 109.5 . . ?
C331 C332 H33C 109.5 . . ?
H33A C332 H33C 109.5 . . ?
H33B C332 H33C 109.5 . . ?
C331 C333 H33D 109.5 . . ?
C331 C333 H33E 109.5 . . ?
H33D C333 H33E 109.5 . . ?
C331 C333 H33F 109.5 . . ?
H33D C333 H33F 109.5 . . ?
H33E C333 H33F 109.5 . . ?
C331 C334 H33G 109.5 . . ?
C331 C334 H33H 109.5 . . ?
H33G C334 H33H 109.5 . . ?
C331 C334 H33I 109.5 . . ?
H33G C334 H33I 109.5 . . ?
H33H C334 H33I 109.5 . . ?
O34 C341 C342 103.2(2) . . ?
O34 C341 C344 109.8(2) . . ?
C342 C341 C344 111.6(2) . . ?
O34 C341 C343 110.3(2) . . ?
C342 C341 C343 110.3(2) . . ?
C344 C341 C343 111.3(2) . . ?
C341 C342 H34A 109.5 . . ?
C341 C342 H34B 109.5 . . ?
H34A C342 H34B 109.5 . . ?
C341 C342 H34C 109.5 . . ?
H34A C342 H34C 109.5 . . ?
H34B C342 H34C 109.5 . . ?
C341 C343 H34D 109.5 . . ?
C341 C343 H34E 109.5 . . ?
H34D C343 H34E 109.5 . . ?
C341 C343 H34F 109.5 . . ?
H34D C343 H34F 109.5 . . ?
H34E C343 H34F 109.5 . . ?
C341 C344 H34G 109.5 . . ?
C341 C344 H34H 109.5 . . ?
H34G C344 H34H 109.5 . . ?
C341 C344 H34I 109.5 . . ?
H34G C344 H34I 109.5 . . ?
H34H C344 H34I 109.5 . . ?
O43 C431 C432 111.3(2) . . ?
O43 C431 C433 107.8(2) . . ?
C432 C431 C433 111.9(2) . . ?
O43 C431 C434 103.4(2) . . ?
C432 C431 C434 110.6(3) . . ?
C433 C431 C434 111.5(2) . . ?
C431 C432 H43A 109.5 . . ?
C431 C432 H43B 109.5 . . ?
H43A C432 H43B 109.5 . . ?
C431 C432 H43C 109.5 . . ?
H43A C432 H43C 109.5 . . ?
H43B C432 H43C 109.5 . . ?
C431 C433 H43D 109.5 . . ?
C431 C433 H43E 109.5 . . ?
H43D C433 H43E 109.5 . . ?
C431 C433 H43F 109.5 . . ?
H43D C433 H43F 109.5 . . ?
H43E C433 H43F 109.5 . . ?
C431 C434 H43G 109.5 . . ?
C431 C434 H43H 109.5 . . ?
H43G C434 H43H 109.5 . . ?
C431 C434 H43I 109.5 . . ?
H43G C434 H43I 109.5 . . ?
H43H C434 H43I 109.5 . . ?
O44 C441 C442 112.2(2) . . ?
O44 C441 C444 104.1(2) . . ?
C442 C441 C444 112.2(3) . . ?
O44 C441 C443 105.9(2) . . ?
C442 C441 C443 112.9(3) . . ?
C444 C441 C443 109.0(3) . . ?
C441 C442 H44A 109.5 . . ?
C441 C442 H44B 109.5 . . ?
H44A C442 H44B 109.5 . . ?
C441 C442 H44C 109.5 . . ?
H44A C442 H44C 109.5 . . ?
H44B C442 H44C 109.5 . . ?
C441 C443 H44D 109.5 . . ?
C441 C443 H44E 109.5 . . ?
H44D C443 H44E 109.5 . . ?
C441 C443 H44F 109.5 . . ?
H44D C443 H44F 109.5 . . ?
H44E C443 H44F 109.5 . . ?
C441 C444 H44G 109.5 . . ?
C441 C444 H44H 109.5 . . ?
H44G C444 H44H 109.5 . . ?
C441 C444 H44I 109.5 . . ?
H44G C444 H44I 109.5 . . ?
H44H C444 H44I 109.5 . . ?

loop_
_geom_bond_atom_site_label_1
_geom_bond_atom_site_label_2
_geom_bond_distance
_geom_bond_site_symmetry_2
_geom_bond_publ_flag
Co1 O41 1.9435(18) . ?
Co1 O31 1.955(2) . ?
Co1 O11 1.9589(19) . ?
Co1 O21 1.968(2) . ?
Co2 O42 1.9372(18) 4_566 ?
Co2 O22 1.9390(19) . ?
Co2 O32 1.9543(18) . ?
Co2 O12 1.961(2) . ?
P1 O12 1.497(2) . ?
P1 O11 1.5005(18) . ?
P1 O13 1.577(2) . ?
P1 O14 1.579(2) . ?
P2 O22 1.5024(19) . ?
P2 O21 1.5098(19) . ?
P2 O24 1.5729(19) . ?
P2 O23 1.583(2) . ?
P3 O31 1.506(2) . ?
P3 O32 1.5121(18) . ?
P3 O34 1.576(2) . ?
P3 O33 1.5770(19) . ?
P4 O42 1.4933(18) . ?
P4 O41 1.4960(19) . ?
P4 O43 1.570(2) . ?
P4 O44 1.576(2) . ?
O13 C131 1.466(3) . ?
O14 C141 1.471(3) . ?
O23 C231 1.483(3) . ?
O24 C241 1.474(3) . ?
O33 C331 1.463(3) . ?
O34 C341 1.487(3) . ?
O42 Co2 1.9372(18) 4_565 ?
O43 C431 1.477(3) . ?
O44 C441 1.468(3) . ?
C131 C132 1.509(4) . ?
C131 C134 1.524(5) . ?
C131 C133 1.525(4) . ?
C132 H13A 0.9800 . ?
C132 H13B 0.9800 . ?
C132 H13C 0.9800 . ?
C133 H13D 0.9800 . ?
C133 H13E 0.9800 . ?
C133 H13F 0.9800 . ?
C134 H13G 0.9800 . ?
C134 H13H 0.9800 . ?
C134 H13I 0.9800 . ?
C141 C142 1.522(4) . ?
C141 C144 1.524(4) . ?
C141 C143 1.527(4) . ?
C142 H14A 0.9800 . ?
C142 H14B 0.9800 . ?
C142 H14C 0.9800 . ?
C143 H14D 0.9800 . ?
C143 H14E 0.9800 . ?
C143 H14F 0.9800 . ?
C144 H14G 0.9800 . ?
C144 H14H 0.9800 . ?
C144 H14I 0.9800 . ?
C231 C233 1.517(4) . ?
C231 C232 1.518(4) . ?
C231 C234 1.521(4) . ?
C232 H23A 0.9800 . ?
C232 H23B 0.9800 . ?
C232 H23C 0.9800 . ?
C233 H23D 0.9800 . ?
C233 H23E 0.9800 . ?
C233 H23F 0.9800 . ?
C234 H23G 0.9800 . ?
C234 H23H 0.9800 . ?
C234 H23I 0.9800 . ?
C241 C242 1.508(4) . ?
C241 C243 1.513(4) . ?
C241 C244 1.521(4) . ?
C242 H24A 0.9800 . ?
C242 H24B 0.9800 . ?
C242 H24C 0.9800 . ?
C243 H24D 0.9800 . ?
C243 H24E 0.9800 . ?
C243 H24F 0.9800 . ?
C244 H24G 0.9800 . ?
C244 H24H 0.9800 . ?
C244 H24I 0.9800 . ?
C331 C334 1.511(4) . ?
C331 C332 1.519(4) . ?
C331 C333 1.523(5) . ?
C332 H33A 0.9800 . ?
C332 H33B 0.9800 . ?
C332 H33C 0.9800 . ?
C333 H33D 0.9800 . ?
C333 H33E 0.9800 . ?
C333 H33F 0.9800 . ?
C334 H33G 0.9800 . ?
C334 H33H 0.9800 . ?
C334 H33I 0.9800 . ?
C341 C342 1.519(4) . ?
C341 C344 1.519(4) . ?
C341 C343 1.528(4) . ?
C342 H34A 0.9800 . ?
C342 H34B 0.9800 . ?
C342 H34C 0.9800 . ?
C343 H34D 0.9800 . ?
C343 H34E 0.9800 . ?
C343 H34F 0.9800 . ?
C344 H34G 0.9800 . ?
C344 H34H 0.9800 . ?
C344 H34I 0.9800 . ?
C431 C432 1.517(4) . ?
C431 C433 1.518(4) . ?
C431 C434 1.521(4) . ?
C432 H43A 0.9800 . ?
C432 H43B 0.9800 . ?
C432 H43C 0.9800 . ?
C433 H43D 0.9800 . ?
C433 H43E 0.9800 . ?
C433 H43F 0.9800 . ?
C434 H43G 0.9800 . ?
C434 H43H 0.9800 . ?
C434 H43I 0.9800 . ?
C441 C442 1.482(5) . ?
C441 C444 1.515(4) . ?
C441 C443 1.521(4) . ?
C442 H44A 0.9800 . ?
C442 H44B 0.9800 . ?
C442 H44C 0.9800 . ?
C443 H44D 0.9800 . ?
C443 H44E 0.9800 . ?
C443 H44F 0.9800 . ?
C444 H44G 0.9800 . ?
C444 H44H 0.9800 . ?
C444 H44I 0.9800 . ?

loop_
_geom_torsion_atom_site_label_1
_geom_torsion_atom_site_label_2
_geom_torsion_atom_site_label_3
_geom_torsion_atom_site_label_4
_geom_torsion
_geom_torsion_site_symmetry_1
_geom_torsion_site_symmetry_2
_geom_torsion_site_symmetry_3
_geom_torsion_site_symmetry_4
_geom_torsion_publ_flag
O12 P1 O11 Co1 4.5(2) . . . . ?
O13 P1 O11 Co1 124.20(17) . . . . ?
O14 P1 O11 Co1 -120.46(17) . . . . ?
O41 Co1 O11 P1 -170.62(17) . . . . ?
O31 Co1 O11 P1 -53.83(19) . . . . ?
O21 Co1 O11 P1 63.0(2) . . . . ?
O11 P1 O12 Co2 -32.8(2) . . . . ?
O13 P1 O12 Co2 -156.42(17) . . . . ?
O14 P1 O12 Co2 88.08(19) . . . . ?
O42 Co2 O12 P1 -159.18(18) 4_566 . . . ?
O22 Co2 O12 P1 -35.6(2) . . . . ?
O32 Co2 O12 P1 82.7(2) . . . . ?
O12 P1 O13 C131 160.9(2) . . . . ?
O11 P1 O13 C131 33.1(2) . . . . ?
O14 P1 O13 C131 -80.2(2) . . . . ?
O12 P1 O14 C141 41.7(3) . . . . ?
O11 P1 O14 C141 170.3(2) . . . . ?
O13 P1 O14 C141 -71.6(2) . . . . ?
O22 P2 O21 Co1 -48.4(2) . . . . ?
O24 P2 O21 Co1 72.42(18) . . . . ?
O23 P2 O21 Co1 -173.91(14) . . . . ?
O41 Co1 O21 P2 -140.76(15) . . . . ?
O31 Co1 O21 P2 93.60(17) . . . . ?
O11 Co1 O21 P2 -21.07(19) . . . . ?
O21 P2 O22 Co2 10.7(2) . . . . ?
O24 P2 O22 Co2 -114.17(16) . . . . ?
O23 P2 O22 Co2 136.32(15) . . . . ?
O42 Co2 O22 P2 -174.88(15) 4_566 . . . ?
O32 Co2 O22 P2 -56.12(18) . . . . ?
O12 Co2 O22 P2 66.53(17) . . . . ?
O22 P2 O23 C231 -76.1(2) . . . . ?
O21 P2 O23 C231 52.8(2) . . . . ?
O24 P2 O23 C231 172.80(18) . . . . ?
O22 P2 O24 C241 170.4(2) . . . . ?
O21 P2 O24 C241 43.3(2) . . . . ?
O23 P2 O24 C241 -74.9(2) . . . . ?
O32 P3 O31 Co1 -50.80(18) . . . . ?
O34 P3 O31 Co1 71.35(16) . . . . ?
O33 P3 O31 Co1 -175.58(12) . . . . ?
O41 Co1 O31 P3 -138.06(14) . . . . ?
O11 Co1 O31 P3 109.50(15) . . . . ?
O21 Co1 O31 P3 -9.26(17) . . . . ?
O31 P3 O32 Co2 0.1(2) . . . . ?
O34 P3 O32 Co2 -124.85(16) . . . . ?
O33 P3 O32 Co2 124.54(16) . . . . ?
O42 Co2 O32 P3 -153.23(16) 4_566 . . . ?
O22 Co2 O32 P3 83.47(18) . . . . ?
O12 Co2 O32 P3 -35.66(19) . . . . ?
O31 P3 O33 C331 74.3(2) . . . . ?
O32 P3 O33 C331 -53.6(2) . . . . ?
O34 P3 O33 C331 -166.8(2) . . . . ?
O31 P3 O34 C341 44.3(2) . . . . ?
O32 P3 O34 C341 171.33(19) . . . . ?
O33 P3 O34 C341 -73.0(2) . . . . ?
O42 P4 O41 Co1 -119.2(2) . . . . ?
O43 P4 O41 Co1 5.5(3) . . . . ?
O44 P4 O41 Co1 115.1(2) . . . . ?
O31 Co1 O41 P4 117.0(2) . . . . ?
O11 Co1 O41 P4 -130.4(2) . . . . ?
O21 Co1 O41 P4 -7.3(3) . . . . ?
O41 P4 O42 Co2 -11.5(5) . . . 4_565 ?
O43 P4 O42 Co2 -134.1(4) . . . 4_565 ?
O44 P4 O42 Co2 114.6(4) . . . 4_565 ?
O42 P4 O43 C431 -36.7(2) . . . . ?
O41 P4 O43 C431 -164.4(2) . . . . ?
O44 P4 O43 C431 79.8(2) . . . . ?
O42 P4 O44 C441 -83.4(2) . . . . ?
O41 P4 O44 C441 45.7(2) . . . . ?
O43 P4 O44 C441 159.0(2) . . . . ?
P1 O13 C131 C132 163.5(2) . . . . ?
P1 O13 C131 C134 43.7(3) . . . . ?
P1 O13 C131 C133 -78.8(3) . . . . ?
P1 O14 C141 C142 167.9(2) . . . . ?
P1 O14 C141 C144 49.9(3) . . . . ?
P1 O14 C141 C143 -73.7(3) . . . . ?
P2 O23 C231 C233 158.42(19) . . . . ?
P2 O23 C231 C232 -84.8(2) . . . . ?
P2 O23 C231 C234 39.1(3) . . . . ?
P2 O24 C241 C242 -70.7(3) . . . . ?
P2 O24 C241 C243 170.7(2) . . . . ?
P2 O24 C241 C244 52.9(3) . . . . ?
P3 O33 C331 C334 77.8(3) . . . . ?
P3 O33 C331 C332 -163.7(3) . . . . ?
P3 O33 C331 C333 -43.9(3) . . . . ?
P3 O34 C341 C342 179.63(17) . . . . ?
P3 O34 C341 C344 60.5(3) . . . . ?
P3 O34 C341 C343 -62.5(3) . . . . ?
P4 O43 C431 C432 -44.4(3) . . . . ?
P4 O43 C431 C433 78.6(3) . . . . ?
P4 O43 C431 C434 -163.20(19) . . . . ?
P4 O44 C441 C442 35.6(4) . . . . ?
P4 O44 C441 C444 157.2(2) . . . . ?
P4 O44 C441 C443 -87.9(3) . . . . ?
